data_4315676
loop_
_publ_author_name
'Justin J. Wilson'
'Juliana Fedoce Lopes'
'Stephen J. Lippard'

_publ_contact_author_address
;Department of Chemisry
Massachusetts Institute of Technology
Cambridge, MA 02139
;
_publ_contact_author_email lippard@mit.edu
_publ_contact_author_name 'Stephen J. Lippard'
_publ_contact_author_phone 617-253-1892
_publ_section_title
;
 Synthesis, Characterization, and Photophysical Properties of Three
 Platinum(II) Complexes Bearing Fluorescent Analogues of the
 Di-2-pyridylmethane Ligand
;
_journal_name_full 'Inorganic Chemistry'
_journal_page_first 5303
_journal_page_last 5315
_journal_paper_doi 10.1021/ic100411p
_journal_volume 49
_journal_year 2010
_chemical_formula_sum 'C26 H29 Cl2 N5 O3 Pt S'
_chemical_formula_weight 757.59
_chemical_name_common '[Pt(Ds-dpm)Cl2]'
_chemical_name_systematic
; 
 ? 
;
_space_group_IT_number 2
_symmetry_cell_setting triclinic
_symmetry_space_group_name_Hall '-P 1'
_symmetry_space_group_name_H-M 'P -1'
_atom_sites_solution_hydrogens geom
_atom_sites_solution_primary direct
_atom_sites_solution_secondary difmap
_audit_creation_method SHELXL-97
_cell_angle_alpha 74.290(2)
_cell_angle_beta 79.220(2)
_cell_angle_gamma 65.939(2)
_cell_formula_units_Z 2
_cell_length_a 9.3238(12)
_cell_length_b 10.2881(13)
_cell_length_c 16.284(2)
_cell_measurement_reflns_used 9932
_cell_measurement_temperature 100(2)
_cell_measurement_theta_max 26.44
_cell_measurement_theta_min 2.40
_cell_volume 1367.8(3)
_computing_cell_refinement 'Bruker SMART'
_computing_data_collection 'Bruker SMART'
_computing_data_reduction 'Bruker SAINT'
_computing_molecular_graphics 'Bruker SHELXTL'
_computing_publication_material 'Bruker SHELXTL'
_computing_structure_refinement 'SHELXL-97 (Sheldrick, 1997)'
_computing_structure_solution 'SHELXS-97 (Sheldrick, 1990)'
_diffrn_ambient_temperature 100(2)
_diffrn_measured_fraction_theta_full 0.995
_diffrn_measured_fraction_theta_max 0.995
_diffrn_measurement_device_type 'CCD area detector'
_diffrn_measurement_method 'phi and omega scans'
_diffrn_radiation_monochromator graphite
_diffrn_radiation_source 'fine-focus sealed tube'
_diffrn_radiation_type MoK\a
_diffrn_radiation_wavelength 0.71073
_diffrn_reflns_av_R_equivalents 0.0338
_diffrn_reflns_av_sigmaI/netI 0.0292
_diffrn_reflns_limit_h_max 11
_diffrn_reflns_limit_h_min -11
_diffrn_reflns_limit_k_max 12
_diffrn_reflns_limit_k_min -12
_diffrn_reflns_limit_l_max 20
_diffrn_reflns_limit_l_min -20
_diffrn_reflns_number 24234
_diffrn_reflns_theta_full 26.51
_diffrn_reflns_theta_max 26.51
_diffrn_reflns_theta_min 1.30
_exptl_absorpt_coefficient_mu 5.439
_exptl_absorpt_correction_T_max 0.8990
_exptl_absorpt_correction_T_min 0.2519
_exptl_absorpt_correction_type multi-scan
_exptl_absorpt_process_details 'Blessing, 1995'
_exptl_crystal_colour yellow
_exptl_crystal_density_diffrn 1.839
_exptl_crystal_density_meas ?
_exptl_crystal_density_method 'not measured'
_exptl_crystal_description plate
_exptl_crystal_F_000 744
_exptl_crystal_size_max 0.35
_exptl_crystal_size_mid 0.04
_exptl_crystal_size_min 0.02
_refine_diff_density_max 1.450
_refine_diff_density_min -1.758
_refine_diff_density_rms 0.117
_refine_ls_extinction_method none
_refine_ls_goodness_of_fit_ref 1.055
_refine_ls_hydrogen_treatment mixed
_refine_ls_matrix_type full
_refine_ls_number_parameters 350
_refine_ls_number_reflns 5667
_refine_ls_number_restraints 1
_refine_ls_restrained_S_all 1.055
_refine_ls_R_factor_all 0.0287
_refine_ls_R_factor_gt 0.0246
_refine_ls_shift/su_max 0.001
_refine_ls_shift/su_mean 0.000
_refine_ls_structure_factor_coef Fsqd
_refine_ls_weighting_details 'calc w=1/[\s^2^(Fo^2^)+(0.0372P)^2^+0.8819P] where P=(Fo^2^+2Fc^2^)/3'
_refine_ls_weighting_scheme calc
_refine_ls_wR_factor_gt 0.0604
_refine_ls_wR_factor_ref 0.0622
_reflns_number_gt 5208
_reflns_number_total 5667
_reflns_threshold_expression >2sigma(I)
_cod_data_source_file ic100411p_si_002_4.cif
_cod_data_source_block Compound_2
_cod_depositor_comments
;
The following automatic conversions were performed:

'_symmetry_cell_setting' value 'Triclinic' changed to 'triclinic'
according to the built-in table from CIF Core dictionary named
'cif_core.dic' version 2.4.1 from 2010-06-29.

Automatic conversion script
Id: cif_fix_values 1646 2011-03-28 12:23:43Z adriana 

The following automatic conversions were performed:

'_exptl_crystal_density_meas' value 'not measured' was changed to '?'
- the value is perceived as not measured.

Automatic conversion script
Id: cif_fix_values 3008 2015-01-20 13:52:24Z robertas 
;
_cod_database_code 4315676

loop_
_symmetry_equiv_pos_as_xyz
'x, y, z'
'-x, -y, -z'

loop_
_atom_site_label
_atom_site_type_symbol
_atom_site_fract_x
_atom_site_fract_y
_atom_site_fract_z
_atom_site_U_iso_or_equiv
_atom_site_adp_type
_atom_site_occupancy
_atom_site_symmetry_multiplicity
_atom_site_calc_flag
_atom_site_refinement_flags
_atom_site_disorder_assembly
_atom_site_disorder_group
Pt1 Pt 0.094080(14) 0.278388(13) 0.106921(8) 0.01871(5) Uani 1 1 d . . .
Cl2 Cl 0.36023(10) 0.22221(10) 0.07637(7) 0.0290(2) Uani 1 1 d . . .
S1 S -0.12698(10) -0.06089(10) 0.37490(6) 0.02446(19) Uani 1 1 d . . .
Cl1 Cl 0.06026(12) 0.49877(10) 0.13120(7) 0.0342(2) Uani 1 1 d . . .
N1 N 0.1191(3) 0.0849(3) 0.08715(18) 0.0168(6) Uani 1 1 d . . .
N2 N -0.1400(3) 0.3241(3) 0.12928(18) 0.0191(6) Uani 1 1 d . . .
N3 N -0.1291(3) -0.0282(3) 0.2718(2) 0.0229(6) Uani 1 1 d D . .
H3N H -0.190(4) -0.060(4) 0.252(2) 0.027 Uiso 1 1 d D . .
N4 N -0.8446(4) 0.4064(3) 0.4075(2) 0.0289(7) Uani 1 1 d . . .
O1 O 0.0133(3) -0.0512(3) 0.39146(18) 0.0334(6) Uani 1 1 d . . .
O2 O -0.1523(3) -0.1944(3) 0.40714(18) 0.0331(6) Uani 1 1 d . . .
C11 C -0.2436(4) 0.4555(4) 0.0919(2) 0.0239(7) Uani 1 1 d . . .
H11 H -0.2048 0.5271 0.0576 0.029 Uiso 1 1 calc R . .
C10 C -0.4038(4) 0.4878(4) 0.1024(2) 0.0264(8) Uani 1 1 d . . .
H10 H -0.4743 0.5805 0.0755 0.032 Uiso 1 1 calc R . .
C9 C -0.4609(4) 0.3845(4) 0.1521(2) 0.0243(8) Uani 1 1 d . . .
H9 H -0.5711 0.4057 0.1608 0.029 Uiso 1 1 calc R . .
C8 C -0.3543(4) 0.2482(4) 0.1896(2) 0.0217(7) Uani 1 1 d . . .
H8 H -0.3911 0.1752 0.2235 0.026 Uiso 1 1 calc R . .
C7 C -0.1950(4) 0.2208(4) 0.1767(2) 0.0187(7) Uani 1 1 d . . .
C6 C -0.0676(4) 0.0742(4) 0.2135(2) 0.0195(7) Uani 1 1 d . . .
H6 H -0.0012 0.0947 0.2461 0.023 Uiso 1 1 calc R . .
C5 C 0.0402(4) 0.0050(4) 0.1406(2) 0.0174(7) Uani 1 1 d . . .
C4 C 0.0579(4) -0.1288(4) 0.1291(2) 0.0206(7) Uani 1 1 d . . .
H4 H 0.0019 -0.1834 0.1672 0.025 Uiso 1 1 calc R . .
C3 C 0.1582(4) -0.1830(4) 0.0614(2) 0.0225(7) Uani 1 1 d . . .
H3 H 0.1720 -0.2753 0.0528 0.027 Uiso 1 1 calc R . .
C2 C 0.2379(4) -0.1013(4) 0.0065(2) 0.0237(8) Uani 1 1 d . . .
H2 H 0.3069 -0.1364 -0.0403 0.028 Uiso 1 1 calc R . .
C1 C 0.2158(4) 0.0311(4) 0.0209(2) 0.0215(7) Uani 1 1 d . . .
H1 H 0.2703 0.0873 -0.0170 0.026 Uiso 1 1 calc R . .
C12 C -0.2910(4) 0.0838(4) 0.4102(2) 0.0230(7) Uani 1 1 d . . .
C13 C -0.2593(5) 0.1775(4) 0.4430(3) 0.0293(8) Uani 1 1 d . . .
H13 H -0.1537 0.1614 0.4493 0.035 Uiso 1 1 calc R . .
C14 C -0.3855(5) 0.2983(5) 0.4672(3) 0.0331(9) Uani 1 1 d . . .
H14 H -0.3655 0.3602 0.4936 0.040 Uiso 1 1 calc R . .
C15 C -0.5359(5) 0.3271(4) 0.4530(3) 0.0298(9) Uani 1 1 d . . .
H15 H -0.6189 0.4105 0.4686 0.036 Uiso 1 1 calc R . .
C16 C -0.5716(4) 0.2362(4) 0.4158(2) 0.0224(7) Uani 1 1 d . . .
C17 C -0.7297(4) 0.2692(4) 0.3974(2) 0.0268(8) Uani 1 1 d . . .
C18 C -0.7623(5) 0.1670(4) 0.3746(3) 0.0299(8) Uani 1 1 d . . .
H18 H -0.8674 0.1864 0.3654 0.036 Uiso 1 1 calc R . .
C19 C -0.6421(5) 0.0328(4) 0.3643(3) 0.0294(8) Uani 1 1 d . . .
H19 H -0.6683 -0.0383 0.3504 0.035 Uiso 1 1 calc R . .
C20 C -0.4888(4) 0.0028(4) 0.3740(2) 0.0249(8) Uani 1 1 d . . .
H20 H -0.4091 -0.0864 0.3638 0.030 Uiso 1 1 calc R . .
C21 C -0.4478(4) 0.1039(4) 0.3992(2) 0.0223(7) Uani 1 1 d . . .
C22 C -1.0083(4) 0.4200(5) 0.4161(3) 0.0333(9) Uani 1 1 d . . .
H22A H -1.0349 0.4149 0.3619 0.050 Uiso 1 1 calc R . .
H22B H -1.0774 0.5138 0.4305 0.050 Uiso 1 1 calc R . .
H22C H -1.0226 0.3406 0.4617 0.050 Uiso 1 1 calc R . .
C23 C -0.8242(5) 0.5285(5) 0.3428(3) 0.0408(11) Uani 1 1 d . . .
H23A H -0.7124 0.5144 0.3335 0.061 Uiso 1 1 calc R . .
H23B H -0.8855 0.6195 0.3623 0.061 Uiso 1 1 calc R . .
H23C H -0.8611 0.5337 0.2890 0.061 Uiso 1 1 calc R . .
O1S O -0.2960(3) -0.1123(3) 0.18552(19) 0.0362(7) Uani 1 1 d . . .
C1S C -0.4220(5) -0.1298(5) 0.1931(3) 0.0333(9) Uani 1 1 d . . .
H1S H -0.5067 -0.0541 0.1633 0.040 Uiso 1 1 calc R . .
N1S N -0.4462(4) -0.2479(4) 0.2401(2) 0.0289(7) Uani 1 1 d . . .
C2S C -0.6023(6) -0.2522(6) 0.2486(4) 0.0553(14) Uani 1 1 d . . .
H2S1 H -0.6716 -0.1639 0.2127 0.083 Uiso 1 1 calc R . .
H2S2 H -0.6456 -0.2575 0.3086 0.083 Uiso 1 1 calc R . .
H2S3 H -0.5949 -0.3382 0.2304 0.083 Uiso 1 1 calc R . .
C3S C -0.3269(7) -0.3649(5) 0.2880(3) 0.0564(14) Uani 1 1 d . . .
H3S1 H -0.2230 -0.3691 0.2599 0.085 Uiso 1 1 calc R . .
H3S2 H -0.3380 -0.4568 0.2911 0.085 Uiso 1 1 calc R . .
H3S3 H -0.3373 -0.3494 0.3460 0.085 Uiso 1 1 calc R . .

loop_
_atom_site_aniso_label
_atom_site_aniso_U_11
_atom_site_aniso_U_22
_atom_site_aniso_U_33
_atom_site_aniso_U_23
_atom_site_aniso_U_13
_atom_site_aniso_U_12
Pt1 0.01524(8) 0.01654(8) 0.02416(9) -0.00291(5) -0.00091(5) -0.00710(5)
Cl2 0.0156(4) 0.0246(4) 0.0462(6) -0.0012(4) -0.0047(4) -0.0102(3)
S1 0.0187(4) 0.0231(4) 0.0224(5) -0.0018(3) 0.0002(4) -0.0017(3)
Cl1 0.0370(5) 0.0229(5) 0.0480(6) -0.0116(4) 0.0019(5) -0.0165(4)
N1 0.0137(13) 0.0172(14) 0.0187(15) -0.0018(11) -0.0025(11) -0.0058(11)
N2 0.0222(15) 0.0134(14) 0.0200(15) -0.0045(11) -0.0009(12) -0.0050(11)
N3 0.0199(15) 0.0226(15) 0.0260(17) -0.0047(12) 0.0014(13) -0.0098(12)
N4 0.0201(16) 0.0244(16) 0.0356(19) -0.0081(14) 0.0001(14) -0.0018(13)
O1 0.0242(14) 0.0364(16) 0.0317(16) -0.0049(12) -0.0027(12) -0.0053(12)
O2 0.0292(15) 0.0206(13) 0.0361(16) -0.0001(11) 0.0035(12) -0.0027(11)
C11 0.0234(18) 0.0183(17) 0.0250(19) -0.0033(14) 0.0003(15) -0.0048(14)
C10 0.0211(18) 0.0201(18) 0.030(2) -0.0062(15) -0.0015(16) 0.0008(14)
C9 0.0185(18) 0.0247(18) 0.027(2) -0.0125(15) 0.0035(15) -0.0032(14)
C8 0.0205(18) 0.0224(18) 0.0218(18) -0.0079(14) 0.0028(14) -0.0077(14)
C7 0.0192(17) 0.0185(16) 0.0174(17) -0.0072(13) 0.0018(13) -0.0056(13)
C6 0.0185(17) 0.0168(16) 0.0212(18) -0.0043(13) 0.0017(14) -0.0061(13)
C5 0.0098(15) 0.0180(16) 0.0221(18) -0.0054(13) -0.0026(13) -0.0019(12)
C4 0.0103(15) 0.0189(17) 0.031(2) -0.0054(14) -0.0003(14) -0.0042(13)
C3 0.0142(16) 0.0201(17) 0.033(2) -0.0109(15) -0.0037(15) -0.0024(13)
C2 0.0158(17) 0.0282(19) 0.025(2) -0.0124(15) 0.0001(14) -0.0034(14)
C1 0.0127(16) 0.0267(18) 0.0233(19) -0.0066(14) 0.0007(14) -0.0060(14)
C12 0.0222(18) 0.0200(17) 0.0211(19) -0.0037(14) 0.0026(14) -0.0046(14)
C13 0.0234(19) 0.032(2) 0.032(2) -0.0054(17) -0.0013(16) -0.0118(16)
C14 0.036(2) 0.033(2) 0.036(2) -0.0140(18) 0.0026(18) -0.0169(18)
C15 0.028(2) 0.0241(19) 0.037(2) -0.0128(16) 0.0059(17) -0.0082(16)
C16 0.0231(18) 0.0196(17) 0.0217(18) -0.0043(14) 0.0019(14) -0.0069(14)
C17 0.0236(19) 0.0263(19) 0.025(2) -0.0061(15) 0.0034(15) -0.0055(15)
C18 0.0213(19) 0.035(2) 0.034(2) -0.0118(17) 0.0005(16) -0.0089(16)
C19 0.027(2) 0.029(2) 0.034(2) -0.0132(17) 0.0024(17) -0.0110(16)
C20 0.0243(19) 0.0209(18) 0.026(2) -0.0085(15) 0.0053(15) -0.0059(14)
C21 0.0213(18) 0.0211(17) 0.0194(18) -0.0031(14) 0.0029(14) -0.0056(14)
C22 0.021(2) 0.033(2) 0.038(2) -0.0097(18) -0.0038(17) -0.0012(16)
C23 0.035(2) 0.027(2) 0.049(3) -0.0053(19) 0.002(2) -0.0047(18)
O1S 0.0319(16) 0.0492(18) 0.0397(17) -0.0189(14) 0.0104(13) -0.0272(14)
C1S 0.030(2) 0.034(2) 0.035(2) -0.0055(17) -0.0051(18) -0.0108(17)
N1S 0.0267(17) 0.0323(18) 0.0306(18) -0.0053(14) -0.0004(14) -0.0160(14)
C2S 0.038(3) 0.062(3) 0.082(4) -0.036(3) 0.014(3) -0.031(3)
C3S 0.062(3) 0.038(3) 0.051(3) -0.001(2) -0.012(3) -0.005(2)

loop_
_atom_type_symbol
_atom_type_description
_atom_type_scat_dispersion_real
_atom_type_scat_dispersion_imag
_atom_type_scat_source
C C 0.0033 0.0016 'International Tables Vol C Tables 4.2.6.8 and 6.1.1.4'
H H 0.0000 0.0000 'International Tables Vol C Tables 4.2.6.8 and 6.1.1.4'
N N 0.0061 0.0033 'International Tables Vol C Tables 4.2.6.8 and 6.1.1.4'
O O 0.0106 0.0060 'International Tables Vol C Tables 4.2.6.8 and 6.1.1.4'
S S 0.1246 0.1234 'International Tables Vol C Tables 4.2.6.8 and 6.1.1.4'
Cl Cl 0.1484 0.1585 'International Tables Vol C Tables 4.2.6.8 and 6.1.1.4'
Pt Pt -1.7033 8.3905 'International Tables Vol C Tables 4.2.6.8 and 6.1.1.4'

loop_
_geom_angle_atom_site_label_1
_geom_angle_atom_site_label_2
_geom_angle_atom_site_label_3
_geom_angle
_geom_angle_site_symmetry_1
_geom_angle_site_symmetry_3
_geom_angle_publ_flag
N1 Pt1 N2 87.71(11) . . ?
N1 Pt1 Cl1 178.70(8) . . ?
N2 Pt1 Cl1 91.09(8) . . ?
N1 Pt1 Cl2 90.39(8) . . ?
N2 Pt1 Cl2 177.41(8) . . ?
Cl1 Pt1 Cl2 90.83(3) . . ?
O2 S1 O1 119.78(17) . . ?
O2 S1 N3 105.38(17) . . ?
O1 S1 N3 107.51(16) . . ?
O2 S1 C12 109.43(17) . . ?
O1 S1 C12 107.82(17) . . ?
N3 S1 C12 106.11(16) . . ?
C1 N1 C5 118.5(3) . . ?
C1 N1 Pt1 120.9(2) . . ?
C5 N1 Pt1 120.5(2) . . ?
C7 N2 C11 119.2(3) . . ?
C7 N2 Pt1 120.5(2) . . ?
C11 N2 Pt1 120.1(2) . . ?
C6 N3 S1 122.7(2) . . ?
C6 N3 H3N 119(3) . . ?
S1 N3 H3N 117(3) . . ?
C17 N4 C22 116.0(3) . . ?
C17 N4 C23 113.7(3) . . ?
C22 N4 C23 109.7(3) . . ?
N2 C11 C10 121.6(3) . . ?
N2 C11 H11 119.2 . . ?
C10 C11 H11 119.2 . . ?
C11 C10 C9 119.5(3) . . ?
C11 C10 H10 120.3 . . ?
C9 C10 H10 120.3 . . ?
C10 C9 C8 119.0(3) . . ?
C10 C9 H9 120.5 . . ?
C8 C9 H9 120.5 . . ?
C7 C8 C9 119.3(3) . . ?
C7 C8 H8 120.3 . . ?
C9 C8 H8 120.3 . . ?
N2 C7 C8 121.3(3) . . ?
N2 C7 C6 115.1(3) . . ?
C8 C7 C6 123.6(3) . . ?
N3 C6 C5 110.0(3) . . ?
N3 C6 C7 114.1(3) . . ?
C5 C6 C7 110.1(3) . . ?
N3 C6 H6 107.4 . . ?
C5 C6 H6 107.4 . . ?
C7 C6 H6 107.4 . . ?
N1 C5 C4 121.4(3) . . ?
N1 C5 C6 115.2(3) . . ?
C4 C5 C6 123.4(3) . . ?
C5 C4 C3 119.5(3) . . ?
C5 C4 H4 120.3 . . ?
C3 C4 H4 120.3 . . ?
C2 C3 C4 119.2(3) . . ?
C2 C3 H3 120.4 . . ?
C4 C3 H3 120.4 . . ?
C1 C2 C3 118.9(3) . . ?
C1 C2 H2 120.5 . . ?
C3 C2 H2 120.5 . . ?
N1 C1 C2 122.5(3) . . ?
N1 C1 H1 118.8 . . ?
C2 C1 H1 118.8 . . ?
C13 C12 C21 122.5(3) . . ?
C13 C12 S1 117.2(3) . . ?
C21 C12 S1 120.2(3) . . ?
C12 C13 C14 119.0(4) . . ?
C12 C13 H13 120.5 . . ?
C14 C13 H13 120.5 . . ?
C15 C14 C13 120.6(4) . . ?
C15 C14 H14 119.7 . . ?
C13 C14 H14 119.7 . . ?
C14 C15 C16 121.7(4) . . ?
C14 C15 H15 119.2 . . ?
C16 C15 H15 119.2 . . ?
C15 C16 C21 118.7(3) . . ?
C15 C16 C17 122.0(3) . . ?
C21 C16 C17 119.2(3) . . ?
C18 C17 N4 123.5(4) . . ?
C18 C17 C16 119.4(3) . . ?
N4 C17 C16 117.1(3) . . ?
C17 C18 C19 120.8(4) . . ?
C17 C18 H18 119.6 . . ?
C19 C18 H18 119.6 . . ?
C20 C19 C18 121.4(4) . . ?
C20 C19 H19 119.3 . . ?
C18 C19 H19 119.3 . . ?
C19 C20 C21 120.4(3) . . ?
C19 C20 H20 119.8 . . ?
C21 C20 H20 119.8 . . ?
C20 C21 C12 124.8(3) . . ?
C20 C21 C16 118.3(3) . . ?
C12 C21 C16 116.9(3) . . ?
N4 C22 H22A 109.5 . . ?
N4 C22 H22B 109.5 . . ?
H22A C22 H22B 109.5 . . ?
N4 C22 H22C 109.5 . . ?
H22A C22 H22C 109.5 . . ?
H22B C22 H22C 109.5 . . ?
N4 C23 H23A 109.5 . . ?
N4 C23 H23B 109.5 . . ?
H23A C23 H23B 109.5 . . ?
N4 C23 H23C 109.5 . . ?
H23A C23 H23C 109.5 . . ?
H23B C23 H23C 109.5 . . ?
O1S C1S N1S 124.2(4) . . ?
O1S C1S H1S 117.9 . . ?
N1S C1S H1S 117.9 . . ?
C1S N1S C3S 121.5(4) . . ?
C1S N1S C2S 119.3(4) . . ?
C3S N1S C2S 119.0(4) . . ?
N1S C2S H2S1 109.5 . . ?
N1S C2S H2S2 109.5 . . ?
H2S1 C2S H2S2 109.5 . . ?
N1S C2S H2S3 109.5 . . ?
H2S1 C2S H2S3 109.5 . . ?
H2S2 C2S H2S3 109.5 . . ?
N1S C3S H3S1 109.5 . . ?
N1S C3S H3S2 109.5 . . ?
H3S1 C3S H3S2 109.5 . . ?
N1S C3S H3S3 109.5 . . ?
H3S1 C3S H3S3 109.5 . . ?
H3S2 C3S H3S3 109.5 . . ?

loop_
_geom_bond_atom_site_label_1
_geom_bond_atom_site_label_2
_geom_bond_distance
_geom_bond_site_symmetry_2
_geom_bond_publ_flag
Pt1 N1 2.015(3) . ?
Pt1 N2 2.018(3) . ?
Pt1 Cl1 2.2917(9) . ?
Pt1 Cl2 2.2943(9) . ?
S1 O2 1.431(3) . ?
S1 O1 1.431(3) . ?
S1 N3 1.623(3) . ?
S1 C12 1.778(4) . ?
N1 C1 1.355(4) . ?
N1 C5 1.357(4) . ?
N2 C7 1.357(4) . ?
N2 C11 1.357(4) . ?
N3 C6 1.444(4) . ?
N3 H3N 0.893(19) . ?
N4 C17 1.412(5) . ?
N4 C22 1.458(5) . ?
N4 C23 1.459(5) . ?
C11 C10 1.379(5) . ?
C11 H11 0.9500 . ?
C10 C9 1.380(5) . ?
C10 H10 0.9500 . ?
C9 C8 1.397(5) . ?
C9 H9 0.9500 . ?
C8 C7 1.380(5) . ?
C8 H8 0.9500 . ?
C7 C6 1.537(5) . ?
C6 C5 1.534(5) . ?
C6 H6 1.0000 . ?
C5 C4 1.379(5) . ?
C4 C3 1.386(5) . ?
C4 H4 0.9500 . ?
C3 C2 1.383(5) . ?
C3 H3 0.9500 . ?
C2 C1 1.371(5) . ?
C2 H2 0.9500 . ?
C1 H1 0.9500 . ?
C12 C13 1.369(5) . ?
C12 C21 1.429(5) . ?
C13 C14 1.408(6) . ?
C13 H13 0.9500 . ?
C14 C15 1.361(6) . ?
C14 H14 0.9500 . ?
C15 C16 1.411(5) . ?
C15 H15 0.9500 . ?
C16 C21 1.435(5) . ?
C16 C17 1.442(5) . ?
C17 C18 1.360(5) . ?
C18 C19 1.408(5) . ?
C18 H18 0.9500 . ?
C19 C20 1.363(5) . ?
C19 H19 0.9500 . ?
C20 C21 1.418(5) . ?
C20 H20 0.9500 . ?
C22 H22A 0.9800 . ?
C22 H22B 0.9800 . ?
C22 H22C 0.9800 . ?
C23 H23A 0.9800 . ?
C23 H23B 0.9800 . ?
C23 H23C 0.9800 . ?
O1S C1S 1.238(5) . ?
C1S N1S 1.330(5) . ?
C1S H1S 0.9500 . ?
N1S C3S 1.421(6) . ?
N1S C2S 1.454(5) . ?
C2S H2S1 0.9800 . ?
C2S H2S2 0.9800 . ?
C2S H2S3 0.9800 . ?
C3S H3S1 0.9800 . ?
C3S H3S2 0.9800 . ?
C3S H3S3 0.9800 . ?

loop_
_geom_torsion_atom_site_label_1
_geom_torsion_atom_site_label_2
_geom_torsion_atom_site_label_3
_geom_torsion_atom_site_label_4
_geom_torsion
_geom_torsion_site_symmetry_1
_geom_torsion_site_symmetry_2
_geom_torsion_site_symmetry_3
_geom_torsion_site_symmetry_4
_geom_torsion_publ_flag
N2 Pt1 N1 C1 136.5(3) . . . . ?
Cl1 Pt1 N1 C1 159(3) . . . . ?
Cl2 Pt1 N1 C1 -41.7(2) . . . . ?
N2 Pt1 N1 C5 -44.0(2) . . . . ?
Cl1 Pt1 N1 C5 -21(4) . . . . ?
Cl2 Pt1 N1 C5 137.7(2) . . . . ?
N1 Pt1 N2 C7 42.0(3) . . . . ?
Cl1 Pt1 N2 C7 -137.5(2) . . . . ?
Cl2 Pt1 N2 C7 84.9(18) . . . . ?
N1 Pt1 N2 C11 -133.3(3) . . . . ?
Cl1 Pt1 N2 C11 47.2(3) . . . . ?
Cl2 Pt1 N2 C11 -90.4(18) . . . . ?
O2 S1 N3 C6 -163.3(3) . . . . ?
O1 S1 N3 C6 -34.5(3) . . . . ?
C12 S1 N3 C6 80.7(3) . . . . ?
C7 N2 C11 C10 1.4(5) . . . . ?
Pt1 N2 C11 C10 176.8(3) . . . . ?
N2 C11 C10 C9 0.1(6) . . . . ?
C11 C10 C9 C8 -1.1(5) . . . . ?
C10 C9 C8 C7 0.7(5) . . . . ?
C11 N2 C7 C8 -1.8(5) . . . . ?
Pt1 N2 C7 C8 -177.2(2) . . . . ?
C11 N2 C7 C6 177.9(3) . . . . ?
Pt1 N2 C7 C6 2.5(4) . . . . ?
C9 C8 C7 N2 0.8(5) . . . . ?
C9 C8 C7 C6 -178.9(3) . . . . ?
S1 N3 C6 C5 132.2(3) . . . . ?
S1 N3 C6 C7 -103.5(3) . . . . ?
N2 C7 C6 N3 173.2(3) . . . . ?
C8 C7 C6 N3 -7.2(5) . . . . ?
N2 C7 C6 C5 -62.6(4) . . . . ?
C8 C7 C6 C5 117.1(3) . . . . ?
C1 N1 C5 C4 0.6(5) . . . . ?
Pt1 N1 C5 C4 -178.8(2) . . . . ?
C1 N1 C5 C6 -179.6(3) . . . . ?
Pt1 N1 C5 C6 1.0(4) . . . . ?
N3 C6 C5 N1 -172.8(3) . . . . ?
C7 C6 C5 N1 60.6(4) . . . . ?
N3 C6 C5 C4 7.0(5) . . . . ?
C7 C6 C5 C4 -119.6(3) . . . . ?
N1 C5 C4 C3 -0.1(5) . . . . ?
C6 C5 C4 C3 -179.9(3) . . . . ?
C5 C4 C3 C2 -0.3(5) . . . . ?
C4 C3 C2 C1 0.2(5) . . . . ?
C5 N1 C1 C2 -0.7(5) . . . . ?
Pt1 N1 C1 C2 178.7(3) . . . . ?
C3 C2 C1 N1 0.3(5) . . . . ?
O2 S1 C12 C13 133.5(3) . . . . ?
O1 S1 C12 C13 1.7(3) . . . . ?
N3 S1 C12 C13 -113.2(3) . . . . ?
O2 S1 C12 C21 -50.1(3) . . . . ?
O1 S1 C12 C21 178.1(3) . . . . ?
N3 S1 C12 C21 63.2(3) . . . . ?
C21 C12 C13 C14 0.2(6) . . . . ?
S1 C12 C13 C14 176.5(3) . . . . ?
C12 C13 C14 C15 -4.3(6) . . . . ?
C13 C14 C15 C16 1.5(6) . . . . ?
C14 C15 C16 C21 5.3(6) . . . . ?
C14 C15 C16 C17 -177.5(4) . . . . ?
C22 N4 C17 C18 16.8(6) . . . . ?
C23 N4 C17 C18 -111.8(4) . . . . ?
C22 N4 C17 C16 -160.9(3) . . . . ?
C23 N4 C17 C16 70.6(5) . . . . ?
C15 C16 C17 C18 -169.5(4) . . . . ?
C21 C16 C17 C18 7.8(5) . . . . ?
C15 C16 C17 N4 8.3(5) . . . . ?
C21 C16 C17 N4 -174.5(3) . . . . ?
N4 C17 C18 C19 179.1(4) . . . . ?
C16 C17 C18 C19 -3.3(6) . . . . ?
C17 C18 C19 C20 -2.3(6) . . . . ?
C18 C19 C20 C21 3.3(6) . . . . ?
C19 C20 C21 C12 -179.2(4) . . . . ?
C19 C20 C21 C16 1.3(5) . . . . ?
C13 C12 C21 C20 -173.1(4) . . . . ?
S1 C12 C21 C20 10.7(5) . . . . ?
C13 C12 C21 C16 6.4(5) . . . . ?
S1 C12 C21 C16 -169.8(3) . . . . ?
C15 C16 C21 C20 170.7(3) . . . . ?
C17 C16 C21 C20 -6.7(5) . . . . ?
C15 C16 C21 C12 -8.9(5) . . . . ?
C17 C16 C21 C12 173.7(3) . . . . ?
O1S C1S N1S C3S 1.3(7) . . . . ?
O1S C1S N1S C2S 176.0(4) . . . . ?
